data_2203355
loop_
_publ_author_name
'Wu, Hai-Qiang'
'Zhou, Jin-Lin'
'Huang, Zhi-Shu'
'Gu, Lian-Quan'
'Ng, Seik Weng'

_publ_section_title
;
 3-[2-(<i>N</i>,<i>N</i>-Diethylamino)glyoxyloyl]-1<i>H</i>-indol-4-yl
 acetate monohydrate
;
_journal_issue 3
_journal_name_full 'Acta Crystallographica Section E'
_journal_page_first o337
_journal_page_last o338
_journal_paper_doi 10.1107/S1600536804002211
_journal_volume 60
_journal_year 2004
_chemical_formula_iupac 'C16 H18 N2 O4, H2 O'
_chemical_formula_moiety 'C16 H18 N2 O4, H2 O'
_chemical_formula_sum 'C16 H20 N2 O5'
_chemical_formula_weight 320.34
_chemical_name_systematic
;
3-[2-(N,N-Diethylamino)glyoxyloyl]-1H-indol-4-yl acetate monohydrate
;
_space_group_IT_number 14
_symmetry_cell_setting monoclinic
_symmetry_space_group_name_Hall '-P 2yab'
_symmetry_space_group_name_H-M 'P 1 21/a 1'
_atom_sites_solution_hydrogens geom
_atom_sites_solution_primary direct
_atom_sites_solution_secondary difmap
_audit_creation_method SHELXL97
_cell_angle_alpha 90
_cell_angle_beta 98.703(2)
_cell_angle_gamma 90
_cell_formula_units_Z 4
_cell_length_a 12.646(2)
_cell_length_b 10.5180(10)
_cell_length_c 12.904(2)
_cell_measurement_reflns_used 931
_cell_measurement_temperature 293(2)
_cell_measurement_theta_max 26.8
_cell_measurement_theta_min 2.5
_cell_volume 1696.6(4)
_computing_cell_refinement SMART
_computing_data_collection 'SMART (Bruker, 1999)'
_computing_data_reduction 'SAINT (Bruker, 1999)'
_computing_molecular_graphics 'ORTEP-II (Johnson, 1976)'
_computing_publication_material SHELXL97
_computing_structure_refinement 'SHELXL97 (Sheldrick, 1997)'
_computing_structure_solution 'SHELXS97 (Sheldrick, 1997)'
_diffrn_ambient_temperature 293(2)
_diffrn_measured_fraction_theta_full 0.99
_diffrn_measured_fraction_theta_max 0.99
_diffrn_measurement_device_type 'Bruker SMART CCD area-detector'
_diffrn_measurement_method '\f and \w'
_diffrn_radiation_monochromator graphite
_diffrn_radiation_source 'normal-focus sealed tube'
_diffrn_radiation_type MoK\a
_diffrn_radiation_wavelength 0.71073
_diffrn_reflns_av_R_equivalents 0.012
_diffrn_reflns_av_sigmaI/netI 0.014
_diffrn_reflns_limit_h_max 16
_diffrn_reflns_limit_h_min -16
_diffrn_reflns_limit_k_max 13
_diffrn_reflns_limit_k_min -11
_diffrn_reflns_limit_l_max 16
_diffrn_reflns_limit_l_min -10
_diffrn_reflns_number 9454
_diffrn_reflns_theta_full 27.0
_diffrn_reflns_theta_max 27.0
_diffrn_reflns_theta_min 2.5
_diffrn_standards_decay_% 0
_diffrn_standards_interval_time 0
_diffrn_standards_number 0
_exptl_absorpt_coefficient_mu 0.094
_exptl_absorpt_correction_type none
_exptl_crystal_colour colourless
_exptl_crystal_density_diffrn 1.254
_exptl_crystal_density_meas ?
_exptl_crystal_density_method .
_exptl_crystal_description block
_exptl_crystal_F_000 680
_exptl_crystal_size_max 0.50
_exptl_crystal_size_mid 0.38
_exptl_crystal_size_min 0.36
_refine_diff_density_max 0.30
_refine_diff_density_min -0.17
_refine_ls_extinction_method none
_refine_ls_goodness_of_fit_ref 1.019
_refine_ls_hydrogen_treatment mixed
_refine_ls_matrix_type full
_refine_ls_number_parameters 221
_refine_ls_number_reflns 3695
_refine_ls_number_restraints 3
_refine_ls_restrained_S_all 1.019
_refine_ls_R_factor_all 0.0526
_refine_ls_R_factor_gt 0.0404
_refine_ls_shift/su_max 0.001
_refine_ls_shift/su_mean <0.001
_refine_ls_structure_factor_coef Fsqd
_refine_ls_weighting_details 'calc w = 1/[\s^2^(Fo^2^)+(0.0694P)^2^+0.3054P] where P=(Fo^2^+2Fc^2^)/3'
_refine_ls_weighting_scheme calc
_refine_ls_wR_factor_gt 0.1164
_refine_ls_wR_factor_ref 0.1279
_reflns_number_gt 2880
_reflns_number_total 3695
_reflns_threshold_expression I>2\s(I)
_cod_data_source_file wk6010.cif
_cod_data_source_block I
_cod_depositor_comments
;
The following automatic conversions were performed:
'_symmetry_cell_setting' value 'Monoclinic' changed to 'monoclinic'
according to '/home/saulius/struct/CIF-dictionaries/cif_core.dic'
dictionary named 'cif_core.dic' version 2.4.1 from 2010-06-29.

Automatic conversion script
Id: cif_fix_enum 1527 2010-12-29 10:47:43Z saulius 

The following automatic conversions were performed:

'_symmetry_cell_setting' value 'Monoclinic' changed to 'monoclinic'
according to /home/saulius/struct/CIF-dictionaries/cif_core.dic
dictionary named 'cif_core.dic' version 2.4.1 from 2010-06-29.

Automatic conversion script
Id: cif_fix_values 1715 2011-07-08 13:25:40Z adriana 
;
_cod_original_cell_volume 1696.7(4)
_cod_original_sg_symbol_H-M 'P 21/a'
_cod_database_code 2203355
_cod_database_fobs_code 2203355

loop_
_symmetry_equiv_pos_as_xyz
'x, y, z'
'x+1/2, -y+1/2, z'
'-x, -y, -z'
'-x-1/2, y-1/2, -z'

loop_
_atom_site_label
_atom_site_fract_x
_atom_site_fract_y
_atom_site_fract_z
_atom_site_U_iso_or_equiv
_atom_site_adp_type
_atom_site_calc_flag
_atom_site_refinement_flags
_atom_site_occupancy
_atom_site_type_symbol
O1 0.26650(10) 0.44090(10) 0.13670(10) 0.0527(3) Uani d . 1 O
O2 0.43820(10) 0.4820(2) 0.12480(10) 0.0725(4) Uani d . 1 O
O3 0.28480(10) 0.71450(10) 0.14120(10) 0.0566(3) Uani d . 1 O
O4 0.30460(10) 0.94700(10) 0.29260(10) 0.0594(3) Uani d . 1 O
O1W 0.40430(10) 0.5287(2) 0.69340(10) 0.0906(5) Uani d D 1 O
N1 0.37760(10) 0.57930(10) 0.48250(10) 0.0504(3) Uani d D 1 N
N2 0.45930(10) 0.90520(10) 0.23130(10) 0.0534(3) Uani d . 1 N
C1 0.3058(2) 0.5067(2) -0.02730(10) 0.0705(5) Uani d . 1 C
C2 0.34640(10) 0.4771(2) 0.08430(10) 0.0541(4) Uani d . 1 C
C3 0.29430(10) 0.41440(10) 0.24390(10) 0.0465(3) Uani d . 1 C
C4 0.28610(10) 0.2909(2) 0.27580(10) 0.0590(4) Uani d . 1 C
C5 0.30880(10) 0.2578(2) 0.38140(10) 0.0630(4) Uani d . 1 C
C6 0.34030(10) 0.3477(2) 0.45660(10) 0.0570(4) Uani d . 1 C
C7 0.34760(10) 0.47270(10) 0.42300(10) 0.0453(3) Uani d . 1 C
C8 0.32410(10) 0.51080(10) 0.31720(10) 0.0407(3) Uani d . 1 C
C9 0.34080(10) 0.64700(10) 0.31640(10) 0.0408(3) Uani d . 1 C
C10 0.37370(10) 0.68120(10) 0.41980(10) 0.0475(3) Uani d . 1 C
C11 0.32740(10) 0.73650(10) 0.23110(10) 0.0415(3) Uani d . 1 C
C12 0.36480(10) 0.87270(10) 0.25560(10) 0.0435(3) Uani d . 1 C
C13 0.52900(10) 0.8154(2) 0.1867(2) 0.0646(4) Uani d . 1 C
C14 0.5200(2) 0.8246(2) 0.0695(2) 0.0863(6) Uani d . 1 C
C15 0.4968(2) 1.0366(2) 0.2478(2) 0.0752(5) Uani d . 1 C
C16 0.5466(2) 1.0606(3) 0.3574(2) 0.1068(9) Uani d . 1 C
H1W1 0.4540(10) 0.528(2) 0.7460(10) 0.096(7) Uiso d D 1 H
H1W2 0.3470(10) 0.497(2) 0.708(2) 0.105(8) Uiso d D 1 H
H1N 0.395(2) 0.578(2) 0.5500(10) 0.069(5) Uiso d D 1 H
H1A 0.3633 0.5382 -0.0607 0.106 Uiso calc R 1 H
H1B 0.2507 0.5700 -0.0308 0.106 Uiso calc R 1 H
H1C 0.2770 0.4309 -0.0623 0.106 Uiso calc R 1 H
H4 0.2649 0.2282 0.2262 0.071 Uiso calc R 1 H
H5 0.3025 0.1734 0.4011 0.076 Uiso calc R 1 H
H6 0.3562 0.3260 0.5271 0.068 Uiso calc R 1 H
H10 0.3908 0.7636 0.4425 0.057 Uiso calc R 1 H
H13A 0.5110 0.7295 0.2053 0.078 Uiso calc R 1 H
H13B 0.6026 0.8312 0.2176 0.078 Uiso calc R 1 H
H14A 0.5668 0.7635 0.0448 0.129 Uiso calc R 1 H
H14B 0.5398 0.9086 0.0505 0.129 Uiso calc R 1 H
H14C 0.4476 0.8077 0.0382 0.129 Uiso calc R 1 H
H15A 0.4368 1.0940 0.2297 0.090 Uiso calc R 1 H
H15B 0.5486 1.0546 0.2014 0.090 Uiso calc R 1 H
H16A 0.5703 1.1473 0.3644 0.160 Uiso calc R 1 H
H16B 0.6067 1.0048 0.3753 0.160 Uiso calc R 1 H
H16C 0.4951 1.0451 0.4035 0.160 Uiso calc R 1 H

loop_
_atom_site_aniso_label
_atom_site_aniso_U_11
_atom_site_aniso_U_22
_atom_site_aniso_U_33
_atom_site_aniso_U_12
_atom_site_aniso_U_13
_atom_site_aniso_U_23
O1 0.0507(6) 0.0592(6) 0.0466(6) -0.0074(4) 0.0024(4) -0.0101(4)
O2 0.0499(6) 0.1190(10) 0.0491(6) 0.0037(6) 0.0085(5) -0.0023(6)
O3 0.0649(6) 0.0573(6) 0.0443(6) -0.0048(5) -0.0027(5) 0.0019(4)
O4 0.0512(6) 0.0546(6) 0.0748(7) 0.0051(5) 0.0170(5) -0.0119(5)
O1W 0.0534(7) 0.166(2) 0.0506(7) -0.0115(8) 0.0004(6) 0.0323(8)
N1 0.0543(7) 0.0594(7) 0.0369(6) -0.0005(5) 0.0043(5) 0.0002(5)
N2 0.0441(6) 0.0470(7) 0.0710(8) -0.0022(5) 0.0143(6) -0.0019(6)
C1 0.0770(10) 0.0900(10) 0.0419(8) -0.0017(9) 0.0026(7) -0.0105(8)
C2 0.0550(8) 0.0641(9) 0.0431(8) 0.0009(7) 0.0068(6) -0.0131(6)
C3 0.0420(7) 0.0486(7) 0.0491(8) -0.0022(5) 0.0076(6) -0.0043(6)
C4 0.0601(9) 0.0480(8) 0.0700(10) -0.0055(7) 0.0133(7) -0.0087(7)
C5 0.0650(10) 0.0465(8) 0.0800(10) -0.0016(7) 0.0164(8) 0.0084(8)
C6 0.0554(8) 0.0588(9) 0.0581(9) 0.0034(7) 0.0127(7) 0.0154(7)
C7 0.0397(6) 0.0516(7) 0.0455(7) 0.0011(5) 0.0094(5) 0.0027(6)
C8 0.0349(6) 0.0447(7) 0.0430(7) -0.0003(5) 0.0079(5) -0.0003(5)
C9 0.0368(6) 0.0445(7) 0.0412(7) -0.0015(5) 0.0063(5) -0.0021(5)
C10 0.0479(7) 0.0499(7) 0.0445(7) -0.0026(6) 0.0060(6) -0.0042(6)
C11 0.0351(6) 0.0462(7) 0.0436(7) 0.0008(5) 0.0074(5) -0.0008(5)
C12 0.0391(6) 0.0446(7) 0.0460(7) 0.0024(5) 0.0040(5) 0.0011(5)
C13 0.0447(8) 0.0620(9) 0.0910(10) 0.0064(7) 0.0226(8) 0.0027(8)
C14 0.0900(10) 0.0870(10) 0.091(2) 0.0080(10) 0.0400(10) -0.0040(10)
C15 0.0690(10) 0.0610(10) 0.100(2) -0.0215(8) 0.0290(10) -0.0130(10)
C16 0.085(2) 0.136(2) 0.104(2) -0.0440(10) 0.0270(10) -0.042(2)

loop_
_atom_type_symbol
_atom_type_description
_atom_type_scat_dispersion_real
_atom_type_scat_dispersion_imag
_atom_type_scat_source
C C 0.0033 0.0016 'International Tables Vol C Tables 4.2.6.8 and 6.1.1.4'
H H 0.0000 0.0000 'International Tables Vol C Tables 4.2.6.8 and 6.1.1.4'
N N 0.0061 0.0033 'International Tables Vol C Tables 4.2.6.8 and 6.1.1.4'
O O 0.0106 0.0060 'International Tables Vol C Tables 4.2.6.8 and 6.1.1.4'

loop_
_geom_angle_atom_site_label_1
_geom_angle_atom_site_label_2
_geom_angle_atom_site_label_3
_geom_angle
_geom_angle_publ_flag
C2 O1 C3 117.00(10) yes
C7 N1 C10 109.40(10) yes
C12 N2 C13 122.90(10) yes
C12 N2 C15 119.50(10) yes
C13 N2 C15 117.60(10) yes
O1 C2 O2 122.80(10) yes
O1 C2 C1 111.60(10) yes
O2 C2 C1 125.6(2) yes
O1 C3 C4 117.70(10) yes
O1 C3 C8 121.70(10) yes
C4 C3 C8 120.50(10) yes
C3 C4 C5 121.1(2) yes
C4 C5 C6 121.0(2) yes
C5 C6 C7 117.20(10) yes
N1 C7 C6 128.40(10) yes
N1 C7 C8 108.00(10) yes
C6 C7 C8 123.70(10) yes
C3 C8 C7 116.50(10) yes
C3 C8 C9 137.40(10) yes
C7 C8 C9 106.10(10) yes
C8 C9 C10 105.90(10) yes
C10 C9 C11 123.40(10) yes
C11 C9 C8 130.70(10) yes
N1 C10 C9 110.70(10) yes
O3 C11 C9 125.80(10) yes
O3 C11 C12 116.90(10) yes
C9 C11 C12 117.30(10) yes
O4 C12 N2 124.00(10) yes
O4 C12 C11 118.90(10) yes
N2 C12 C11 117.00(10) yes
N2 C13 C14 113.2(2) yes
N2 C15 C16 112.4(2) yes
C10 N1 H1N 127.0(10) no
C7 N1 H1N 124.0(10) no
H1W1 O1W H1W2 112(2) no
C2 C1 H1A 109.5 no
C2 C1 H1B 109.5 no
H1A C1 H1B 109.5 no
C2 C1 H1C 109.5 no
H1A C1 H1C 109.5 no
H1B C1 H1C 109.5 no
C3 C4 H4 119.4 no
C5 C4 H4 119.4 no
C6 C5 H5 119.5 no
C4 C5 H5 119.5 no
C5 C6 H6 121.4 no
C7 C6 H6 121.4 no
N1 C10 H10 124.7 no
C9 C10 H10 124.7 no
N2 C13 H13A 108.9 no
C14 C13 H13A 108.9 no
N2 C13 H13B 108.9 no
C14 C13 H13B 108.9 no
H13A C13 H13B 107.8 no
C13 C14 H14A 109.5 no
C13 C14 H14B 109.5 no
H14A C14 H14B 109.5 no
C13 C14 H14C 109.5 no
H14A C14 H14C 109.5 no
H14B C14 H14C 109.5 no
N2 C15 H15A 109.1 no
C16 C15 H15A 109.1 no
N2 C15 H15B 109.1 no
C16 C15 H15B 109.1 no
H15A C15 H15B 107.9 no
C15 C16 H16A 109.5 no
C15 C16 H16B 109.5 no
H16A C16 H16B 109.5 no
C15 C16 H16C 109.5 no
H16A C16 H16C 109.5 no
H16B C16 H16C 109.5 no

loop_
_geom_bond_atom_site_label_1
_geom_bond_atom_site_label_2
_geom_bond_distance
_geom_bond_publ_flag
O1 C2 1.353(2) yes
O1 C3 1.402(2) yes
O2 C2 1.199(2) yes
O3 C11 1.225(2) yes
O4 C12 1.236(2) yes
N1 C7 1.379(2) yes
N1 C10 1.339(2) yes
N2 C12 1.327(2) yes
N2 C15 1.467(2) yes
N2 C13 1.467(2) yes
C1 C2 1.487(2) yes
C3 C4 1.372(2) yes
C3 C8 1.399(2) yes
C4 C5 1.393(2) yes
C5 C6 1.370(2) yes
C6 C7 1.392(2) yes
C7 C8 1.410(2) yes
C8 C9 1.449(2) yes
C9 C10 1.383(2) yes
C9 C11 1.439(2) yes
C11 C12 1.526(2) yes
C13 C14 1.503(3) yes
C15 C16 1.480(3) yes
O1W H1W1 0.850(10) no
O1W H1W2 0.850(10) no
N1 H1N 0.860(10) no
C1 H1A 0.96 no
C1 H1B 0.96 no
C1 H1C 0.96 no
C4 H4 0.93 no
C5 H5 0.93 no
C6 H6 0.93 no
C10 H10 0.93 no
C13 H13A 0.97 no
C13 H13B 0.97 no
C14 H14A 0.96 no
C14 H14B 0.96 no
C14 H14C 0.96 no
C15 H15A 0.97 no
C15 H15B 0.97 no
C16 H16A 0.96 no
C16 H16B 0.96 no
C16 H16C 0.96 no

loop_
_geom_hbond_atom_site_label_D
_geom_hbond_atom_site_label_H
_geom_hbond_atom_site_label_A
_geom_hbond_site_symmetry_A
_geom_hbond_distance_DH
_geom_hbond_distance_HA
_geom_hbond_distance_DA
_geom_hbond_angle_DHA
_geom_hbond_publ_flag
N1 H1N O1W . 0.860(10) 1.910(10) 2.743(2) 161(2) yes
O1W H1W1 O2 3_666 0.850(10) 1.990(10) 2.841(2) 175(2) yes
O1W H1W2 O4 4_656 0.850(10) 1.980(10) 2.810(2) 165(2) yes

loop_
_geom_torsion_atom_site_label_1
_geom_torsion_atom_site_label_2
_geom_torsion_atom_site_label_3
_geom_torsion_atom_site_label_4
_geom_torsion
_geom_torsion_publ_flag
C3 O1 C2 O2 3.0(2) no
C3 O1 C2 C1 -177.90(10) no
C2 O1 C3 C4 -112.5(2) no
C2 O1 C3 C8 70.9(2) no
O1 C3 C4 C5 -177.80(10) no
C8 C3 C4 C5 -1.2(2) no
C3 C4 C5 C6 -0.1(3) no
C4 C5 C6 C7 0.5(2) no
C10 N1 C7 C6 -179.80(10) no
C10 N1 C7 C8 0.1(2) no
C5 C6 C7 N1 -179.70(10) no
C5 C6 C7 C8 0.3(2) no
C4 C3 C8 C7 1.9(2) no
O1 C3 C8 C7 178.50(10) no
C4 C3 C8 C9 -179.6(2) no
O1 C3 C8 C9 -3.0(2) no
N1 C7 C8 C3 178.50(10) no
C6 C7 C8 C3 -1.5(2) no
N1 C7 C8 C9 -0.40(10) no
C6 C7 C8 C9 179.50(10) no
C3 C8 C9 C10 -178.1(2) no
C7 C8 C9 C10 0.60(10) no
C3 C8 C9 C11 2.5(2) no
C7 C8 C9 C11 -178.90(10) no
C7 N1 C10 C9 0.2(2) no
C11 C9 C10 N1 179.00(10) no
C8 C9 C10 N1 -0.5(2) no
C10 C9 C11 O3 -169.30(10) no
C8 C9 C11 O3 10.1(2) no
C10 C9 C11 C12 7.7(2) no
C8 C9 C11 C12 -173.00(10) no
C15 N2 C12 O4 -0.3(2) no
C13 N2 C12 O4 -179.5(2) no
C15 N2 C12 C11 176.80(10) no
C13 N2 C12 C11 -2.5(2) no
O3 C11 C12 O4 94.3(2) no
C9 C11 C12 O4 -82.9(2) no
O3 C11 C12 N2 -82.9(2) no
C9 C11 C12 N2 99.9(2) no
C12 N2 C13 C14 98.0(2) no
C15 N2 C13 C14 -81.3(2) no
C12 N2 C15 C16 82.8(2) no
C13 N2 C15 C16 -98.0(2) no

loop_
_cod_related_entry_id
_cod_related_entry_database
_cod_related_entry_code
1 ChemSpider 21131023
